data_4333099
loop_
_publ_author_name
'Lassen, Peter R.'
'Guy, Laure'
'Karame, Iyad'
'Roisnel, Thierry'
'Vanthuyne, Nicolas'
'Roussel, Christian'
'Cao, Xiaolin'
'Lombardi, Rosina'
'Crassous, Jeanne'
'Freedman, Teresa B.'
'Nafie, Laurence A.'

_publ_section_title
;
 Synthesis and Vibrational Circular Dichroism of Enantiopure Chiral
 Oxorhenium(V) Complexes Containing the Hydrotris(1-pyrazolyl)borate
 Ligand
;
_journal_issue 25
_journal_name_full 'Inorganic Chemistry'
_journal_page_first 10230
_journal_page_last 10239
_journal_paper_doi 10.1021/ic061418m
_journal_volume 45
_journal_year 2006
_chemical_compound_source 'synthesis as described'
_chemical_formula_moiety 'C12 H17 B1 N7 O2 Re1'
_chemical_formula_sum 'C12 H17 B N7 O2 Re'
_chemical_formula_weight 488.34
_chemical_name_systematic
;
 ?
;
_space_group_IT_number 14
_symmetry_cell_setting monoclinic
_symmetry_Int_Tables_number 14
_symmetry_space_group_name_Hall '-P 2yn'
_symmetry_space_group_name_H-M 'P 1 21/n 1'
_atom_sites_solution_hydrogens geom
_atom_sites_solution_primary direct
_atom_sites_solution_secondary difmap
_audit_conform_dict_location ftp://ftp.iucr.org/pub/cif_core.dic
_audit_conform_dict_name cif_core.dic
_audit_conform_dict_version 2.3
_audit_creation_date 2006-01-10T10:33:25-00:00
_audit_creation_method 'WinGX routine CIF_UPDATE'
_cell_angle_alpha 90
_cell_angle_beta 96.7030(10)
_cell_angle_gamma 90
_cell_formula_units_Z 4
_cell_length_a 10.4580(2)
_cell_length_b 10.6516(3)
_cell_length_c 14.5438(4)
_cell_measurement_reflns_used 0
_cell_measurement_temperature 293(2)
_cell_measurement_theta_max 27.58
_cell_measurement_theta_min 2.74
_cell_measurement_wavelength 0.71073
_cell_volume 1609.02(7)
_computing_cell_refinement 'Bruker SMART'
_computing_data_collection 'Bruker SMART'
_computing_data_reduction 'Bruker SAINT'
_computing_molecular_graphics 'Ortep-3 for Windows (Farrugia, 1997)'
_computing_publication_material 'WinGX publication routines (Farrugia, 1999)'
_computing_structure_refinement 'SHELXL-97 (Sheldrick, 1997)'
_computing_structure_solution 'SIR97 (Altomare al, 1999)'
_diffrn_ambient_temperature 293(2)
_diffrn_measured_fraction_theta_full 0.991
_diffrn_measured_fraction_theta_max 0.991
_diffrn_radiation_monochromator graphite
_diffrn_radiation_probe x-ray
_diffrn_radiation_type MoK\a
_diffrn_radiation_wavelength 0.71073
_diffrn_reflns_av_R_equivalents 0.0398
_diffrn_reflns_av_unetI/netI 0.0226
_diffrn_reflns_limit_h_max 13
_diffrn_reflns_limit_h_min -13
_diffrn_reflns_limit_k_max 13
_diffrn_reflns_limit_k_min -13
_diffrn_reflns_limit_l_max 18
_diffrn_reflns_limit_l_min -18
_diffrn_reflns_number 28509
_diffrn_reflns_theta_full 27.58
_diffrn_reflns_theta_max 27.58
_diffrn_reflns_theta_min 2.74
_exptl_absorpt_coefficient_mu 7.572
_exptl_absorpt_correction_T_max 0.151
_exptl_absorpt_correction_T_min 0.056
_exptl_absorpt_correction_type multi-scan
_exptl_absorpt_process_details
;
  [Sheldrick, G.M. (2002). SADABS Bruker AXS Inc., Madison, Wisconsin, USA]
;
_exptl_crystal_colour green
_exptl_crystal_density_diffrn 2.016
_exptl_crystal_density_method 'not measured'
_exptl_crystal_description prism
_exptl_crystal_F_000 936
_exptl_crystal_size_max 0.38
_exptl_crystal_size_mid 0.35
_exptl_crystal_size_min 0.32
_refine_diff_density_max 1.461
_refine_diff_density_min -1.905
_refine_diff_density_rms 0.143
_refine_ls_extinction_method none
_refine_ls_goodness_of_fit_ref 1.058
_refine_ls_hydrogen_treatment mixed
_refine_ls_matrix_type full
_refine_ls_number_parameters 208
_refine_ls_number_reflns 3691
_refine_ls_number_restraints 0
_refine_ls_restrained_S_all 1.058
_refine_ls_R_factor_all 0.0335
_refine_ls_R_factor_gt 0.0276
_refine_ls_shift/su_max 0.002
_refine_ls_shift/su_mean 0
_refine_ls_structure_factor_coef Fsqd
_refine_ls_weighting_details 'calc w=1/[\s^2^(Fo^2^)+(0.0397P)^2^+3.6902P] where P=(Fo^2^+2Fc^2^)/3'
_refine_ls_weighting_scheme calc
_refine_ls_wR_factor_gt 0.0685
_refine_ls_wR_factor_ref 0.073
_reflns_number_gt 3267
_reflns_number_total 3691
_reflns_threshold_expression >2sigma(I)
_cod_data_source_file ic061418msup3.cif
_cod_data_source_block lg19
_cod_original_sg_symbol_H-M 'P 21/n'
_cod_database_code 4333099

loop_
_symmetry_equiv_pos_as_xyz
'x, y, z'
'-x+1/2, y+1/2, -z+1/2'
'-x, -y, -z'
'x-1/2, -y-1/2, z-1/2'

loop_
_atom_site_label
_atom_site_type_symbol
_atom_site_fract_x
_atom_site_fract_y
_atom_site_fract_z
_atom_site_U_iso_or_equiv
_atom_site_adp_type
_atom_site_occupancy
_atom_site_symmetry_multiplicity
_atom_site_calc_flag
_atom_site_refinement_flags
Re1 Re 0.105345(14) 0.193074(15) 0.885097(10) 0.02759(7) Uani 1 1 d .
O1 O 0.1191(3) 0.1883(3) 1.0030(2) 0.0350(7) Uani 1 1 d .
B1 B -0.1303(5) 0.3782(5) 0.7885(4) 0.0439(13) Uani 1 1 d .
H1 H -0.2 0.4337 0.7625 0.053 Uiso 1 1 calc R
N11 N -0.1007(4) 0.1811(3) 0.8856(3) 0.0310(8) Uani 1 1 d .
N12 N -0.1820(4) 0.2740(4) 0.8498(3) 0.0398(9) Uani 1 1 d .
C11 C -0.1710(4) 0.1049(4) 0.9322(3) 0.0388(10) Uani 1 1 d .
H11 H -0.1398 0.0334 0.9639 0.047 Uiso 1 1 calc R
C12 C -0.2972(5) 0.1471(5) 0.9270(4) 0.0489(12) Uani 1 1 d .
H12 H -0.365 0.1114 0.9538 0.059 Uiso 1 1 calc R
C13 C -0.2995(5) 0.2536(6) 0.8732(4) 0.0503(13) Uani 1 1 d .
H13 H -0.3715 0.3032 0.8561 0.06 Uiso 1 1 calc R
N21 N 0.0874(3) 0.3948(4) 0.8843(2) 0.0326(8) Uani 1 1 d .
N22 N -0.0252(4) 0.4521(4) 0.8472(3) 0.0418(9) Uani 1 1 d .
C21 C 0.1587(6) 0.4813(5) 0.9295(3) 0.0460(12) Uani 1 1 d .
H21 H 0.2393 0.4665 0.962 0.055 Uiso 1 1 calc R
C22 C 0.0997(7) 0.5961(5) 0.9228(4) 0.0587(15) Uani 1 1 d .
H22 H 0.131 0.6716 0.9484 0.07 Uiso 1 1 calc R
C23 C -0.0157(6) 0.5755(5) 0.8701(4) 0.0529(14) Uani 1 1 d .
H23 H -0.0777 0.6363 0.8528 0.063 Uiso 1 1 calc R
N31 N 0.0313(4) 0.2313(4) 0.7355(3) 0.0367(8) Uani 1 1 d .
N32 N -0.0695(4) 0.3099(3) 0.7117(3) 0.0403(9) Uani 1 1 d .
C31 C 0.0584(5) 0.1773(5) 0.6569(3) 0.0441(11) Uani 1 1 d .
H31 H 0.1242 0.1195 0.6528 0.053 Uiso 1 1 calc R
C32 C -0.0255(6) 0.2197(6) 0.5825(4) 0.0558(14) Uani 1 1 d .
H32 H -0.0274 0.1968 0.5207 0.067 Uiso 1 1 calc R
C33 C -0.1051(5) 0.3029(5) 0.6202(3) 0.0514(16) Uani 1 1 d .
H33 H -0.1725 0.3471 0.5876 0.062 Uiso 1 1 calc R
O41 O 0.2796(3) 0.2169(3) 0.8558(3) 0.0461(8) Uani 1 1 d .
C42 C 0.3515(5) 0.1007(6) 0.8552(5) 0.0603(15) Uani 1 1 d .
H42A H 0.3943 0.0844 0.9168 0.072 Uiso 1 1 calc R
H42B H 0.417 0.1089 0.8135 0.072 Uiso 1 1 calc R
C43 C 0.2660(5) -0.0056(5) 0.8253(4) 0.0538(13) Uani 1 1 d .
H43A H 0.2675 -0.0212 0.7597 0.065 Uiso 1 1 calc R
H43B H 0.2952 -0.0809 0.859 0.065 Uiso 1 1 calc R
C45 C 0.0418(6) -0.0690(5) 0.8071(4) 0.0544(13) Uani 1 1 d .
H45A H -0.0425 -0.0446 0.8204 0.082 Uiso 1 1 calc R
H45B H 0.064 -0.1486 0.8356 0.082 Uiso 1 1 calc R
H45C H 0.0424 -0.0758 0.7413 0.082 Uiso 1 1 calc R
N44 N 0.1353(4) 0.0252(4) 0.8436(3) 0.0378(8) Uani 1 1 d .

loop_
_atom_site_aniso_label
_atom_site_aniso_U_11
_atom_site_aniso_U_22
_atom_site_aniso_U_33
_atom_site_aniso_U_23
_atom_site_aniso_U_13
_atom_site_aniso_U_12
Re1 0.02512(10) 0.02620(11) 0.03033(11) 0.00065(6) -0.00149(7) 0.00134(6)
O1 0.0339(16) 0.0358(17) 0.0339(16) -0.0018(12) -0.0027(13) 0.0024(12)
B1 0.039(3) 0.037(3) 0.055(3) 0.016(2) 0.002(2) 0.010(2)
N11 0.0273(18) 0.0258(17) 0.0391(19) 0.0053(14) 0.0011(15) 0.0022(13)
N12 0.0294(19) 0.040(2) 0.049(2) 0.0126(18) 0.0001(17) 0.0069(16)
C11 0.034(2) 0.033(2) 0.048(3) 0.0060(19) -0.0028(19) -0.0028(18)
C12 0.032(2) 0.054(3) 0.061(3) 0.009(3) 0.008(2) -0.006(2)
C13 0.030(2) 0.053(3) 0.067(3) 0.010(3) 0.002(2) 0.011(2)
N21 0.0392(19) 0.0316(19) 0.0273(17) 0.0033(14) 0.0052(15) 0.0054(15)
N22 0.051(2) 0.0295(19) 0.045(2) 0.0077(16) 0.0081(18) 0.0062(17)
C21 0.062(3) 0.034(2) 0.042(3) -0.002(2) 0.008(2) -0.018(2)
C22 0.086(4) 0.035(3) 0.057(3) -0.007(2) 0.020(3) -0.014(3)
C23 0.080(4) 0.025(2) 0.057(3) 0.006(2) 0.024(3) 0.010(2)
N31 0.035(2) 0.039(2) 0.0344(19) 0.0035(16) -0.0003(15) 0.0026(17)
N32 0.038(2) 0.040(2) 0.041(2) 0.0110(16) -0.0037(17) 0.0023(16)
C31 0.049(3) 0.049(3) 0.035(2) -0.002(2) 0.006(2) -0.003(2)
C32 0.067(4) 0.065(4) 0.032(2) 0.002(2) -0.005(2) -0.009(3)
C33 0.049(3) 0.060(4) 0.041(3) 0.017(2) -0.011(3) -0.006(2)
O41 0.0297(17) 0.049(2) 0.061(2) 0.0013(17) 0.0077(15) -0.0020(15)
C42 0.040(3) 0.071(4) 0.069(4) -0.012(3) 0.005(3) 0.014(3)
C43 0.054(3) 0.054(3) 0.052(3) -0.006(2) 0.003(2) 0.021(3)
C45 0.063(3) 0.036(3) 0.063(3) -0.011(2) 0.002(3) -0.006(2)
N44 0.0362(19) 0.037(2) 0.038(2) -0.0037(16) -0.0025(16) 0.0085(17)

loop_
_atom_type_symbol
_atom_type_description
_atom_type_scat_dispersion_real
_atom_type_scat_dispersion_imag
_atom_type_scat_source
C C 0.0033 0.0016 'International Tables Vol C Tables 4.2.6.8 and 6.1.1.4'
H H 0 0 'International Tables Vol C Tables 4.2.6.8 and 6.1.1.4'
B B 0.0013 0.0007 'International Tables Vol C Tables 4.2.6.8 and 6.1.1.4'
N N 0.0061 0.0033 'International Tables Vol C Tables 4.2.6.8 and 6.1.1.4'
O O 0.0106 0.006 'International Tables Vol C Tables 4.2.6.8 and 6.1.1.4'
Re Re -1.0185 7.231 'International Tables Vol C Tables 4.2.6.8 and 6.1.1.4'

loop_
_geom_angle_atom_site_label_1
_geom_angle_atom_site_label_2
_geom_angle_atom_site_label_3
_geom_angle
O1 Re1 N44 106.85(15)
O1 Re1 O41 104.74(16)
N44 Re1 O41 81.98(16)
O1 Re1 N21 91.84(13)
N44 Re1 N21 160.26(15)
O41 Re1 N21 87.26(14)
O1 Re1 N11 87.82(15)
N44 Re1 N11 98.36(15)
O41 Re1 N11 166.83(15)
N21 Re1 N11 88.42(13)
O1 Re1 N31 162.39(15)
N44 Re1 N31 85.15(15)
O41 Re1 N31 89.42(15)
N21 Re1 N31 78.21(14)
N11 Re1 N31 77.52(14)
N22 B1 N32 108.6(4)
N22 B1 N12 108.8(4)
N32 B1 N12 106.3(4)
C11 N11 N12 106.2(4)
C11 N11 Re1 130.4(3)
N12 N11 Re1 122.2(3)
C13 N12 N11 109.6(4)
C13 N12 B1 130.9(4)
N11 N12 B1 119.4(4)
N11 C11 C12 110.6(4)
C13 C12 C11 104.6(4)
N12 C13 C12 108.9(4)
C21 N21 N22 107.1(4)
C21 N21 Re1 130.8(3)
N22 N21 Re1 120.8(3)
C23 N22 N21 107.3(4)
C23 N22 B1 131.5(5)
N21 N22 B1 121.1(4)
N21 C21 C22 111.5(5)
C21 C22 C23 104.9(5)
N22 C23 C22 109.1(5)
C31 N31 N32 106.4(4)
C31 N31 Re1 131.4(3)
N32 N31 Re1 121.7(3)
C33 N32 N31 109.6(4)
C33 N32 B1 131.2(4)
N31 N32 B1 118.8(4)
N31 C31 C32 110.4(5)
C33 C32 C31 104.9(5)
N32 C33 C32 108.7(5)
C42 O41 Re1 113.1(3)
O41 C42 C43 111.1(4)
N44 C43 C42 108.7(4)
C45 N44 C43 112.4(4)
C45 N44 Re1 128.8(3)
C43 N44 Re1 117.2(3)

loop_
_geom_bond_atom_site_label_1
_geom_bond_atom_site_label_2
_geom_bond_distance
Re1 O1 1.705(3)
Re1 N44 1.925(4)
Re1 O41 1.936(3)
Re1 N21 2.157(4)
Re1 N11 2.160(4)
Re1 N31 2.259(4)
B1 N22 1.529(7)
B1 N32 1.532(7)
B1 N12 1.560(7)
N11 C11 1.332(6)
N11 N12 1.367(5)
N12 C13 1.331(7)
C11 C12 1.388(7)
C12 C13 1.375(8)
N21 C21 1.313(6)
N21 N22 1.379(5)
N22 C23 1.357(6)
C21 C22 1.368(8)
C22 C23 1.370(9)
N31 C31 1.340(6)
N31 N32 1.359(5)
N32 C33 1.341(6)
C31 C32 1.386(8)
C32 C33 1.373(9)
O41 C42 1.448(7)
C42 C43 1.477(8)
C43 N44 1.459(6)
C45 N44 1.457(6)
